data_7240048
loop_
_publ_author_name
'Changunda, Charles R. K.'
'Venkatesh, B. C.'
'Mokone, William K.'
'Rousseau, Amanda L.'
'Brady, Dean'
'Fernandes, Manuel A.'
'Bode, Moira L.'

_publ_section_title
;
 Efficient one-pot synthesis of functionalised imidazo[1,2-a]pyridines and
 unexpected synthesis of novel tetracyclic derivatives by nucleophilic
 aromatic substitution
;
_journal_issue 14
_journal_name_full 'RSC Advances'
_journal_page_first 8104
_journal_page_last 8114
_journal_paper_doi 10.1039/C9RA10447J
_journal_volume 10
_journal_year 2020
_chemical_formula_moiety 'C19 H16 N4 O3'
_chemical_formula_sum 'C19 H16 N4 O3'
_chemical_formula_weight 348.36
_chemical_melting_point 462.0(10)
_space_group_crystal_system monoclinic
_space_group_IT_number 15
_space_group_name_Hall '-C 2yc'
_space_group_name_H-M_alt 'C 1 2/c 1'
_atom_sites_solution_hydrogens geom
_atom_sites_solution_primary dual
_audit_creation_date 2019-12-04
_audit_creation_method
;
Olex2 1.2
(compiled 2018.05.29 svn.r3508 for OlexSys, GUI svn.r5506)
;
_audit_update_record
;
2020-01-20 deposited with the CCDC.	2020-02-17 downloaded from the CCDC.
;
_cell_angle_alpha 90
_cell_angle_beta 96.086(5)
_cell_angle_gamma 90
_cell_formula_units_Z 8
_cell_length_a 20.8879(15)
_cell_length_b 7.2791(5)
_cell_length_c 21.5015(15)
_cell_measurement_reflns_used 1315
_cell_measurement_temperature 173(2)
_cell_measurement_theta_max 20.55
_cell_measurement_theta_min 2.59
_cell_volume 3250.8(4)
_computing_cell_refinement 'SAINT v8.34A (Bruker, 2013)'
_computing_data_collection 'APEX2 Ver. 2013.10-0 (Bruker, 2013)'
_computing_data_reduction 'SAINT v8.34A (Bruker, 2013)'
_computing_molecular_graphics 'Olex2 (Dolomanov et al., 2009)'
_computing_publication_material 'Olex2 (Dolomanov et al., 2009)'
_computing_structure_refinement 'ShelXL (Sheldrick, 2015b)'
_computing_structure_solution 'ShelXT (Sheldrick, 2015a)'
_diffrn_ambient_temperature 173.15
_diffrn_measured_fraction_theta_full 1.000
_diffrn_measured_fraction_theta_max 1.000
_diffrn_measurement_device_type 'Bruker APEX-II CCD'
_diffrn_measurement_method '\f and \w scans'
_diffrn_radiation_type MoK\a
_diffrn_radiation_wavelength 0.71073
_diffrn_reflns_av_R_equivalents 0.1096
_diffrn_reflns_av_unetI/netI 0.1327
_diffrn_reflns_Laue_measured_fraction_full 1.000
_diffrn_reflns_Laue_measured_fraction_max 1.000
_diffrn_reflns_limit_h_max 24
_diffrn_reflns_limit_h_min -24
_diffrn_reflns_limit_k_max 8
_diffrn_reflns_limit_k_min -8
_diffrn_reflns_limit_l_max 24
_diffrn_reflns_limit_l_min -25
_diffrn_reflns_number 10492
_diffrn_reflns_point_group_measured_fraction_full 1.000
_diffrn_reflns_point_group_measured_fraction_max 1.000
_diffrn_reflns_theta_full 24.999
_diffrn_reflns_theta_max 24.999
_diffrn_reflns_theta_min 1.905
_diffrn_standards_number 0
_exptl_absorpt_coefficient_mu 0.100
_exptl_absorpt_correction_type none
_exptl_crystal_colour yellow
_exptl_crystal_density_diffrn 1.424
_exptl_crystal_description needle
_exptl_crystal_F_000 1456
_exptl_crystal_recrystallization_method 'Re-crystallisation from solvent: DCM'
_exptl_crystal_size_max 0.495
_exptl_crystal_size_mid 0.086
_exptl_crystal_size_min 0.063
_refine_diff_density_max 0.163
_refine_diff_density_min -0.184
_refine_diff_density_rms 0.042
_refine_ls_extinction_method none
_refine_ls_goodness_of_fit_ref 0.780
_refine_ls_hydrogen_treatment constr
_refine_ls_matrix_type full
_refine_ls_number_parameters 235
_refine_ls_number_reflns 2857
_refine_ls_number_restraints 0
_refine_ls_restrained_S_all 0.780
_refine_ls_R_factor_all 0.1383
_refine_ls_R_factor_gt 0.0444
_refine_ls_shift/su_max 0.000
_refine_ls_shift/su_mean 0.000
_refine_ls_structure_factor_coef Fsqd
_refine_ls_weighting_details 'w=1/[\s^2^(Fo^2^)+(0.0238P)^2^] where P=(Fo^2^+2Fc^2^)/3'
_refine_ls_weighting_scheme calc
_refine_ls_wR_factor_gt 0.0686
_refine_ls_wR_factor_ref 0.0847
_reflns_Friedel_coverage 0.000
_reflns_number_gt 1204
_reflns_number_total 2857
_reflns_threshold_expression 'I > 2\s(I)'
_cod_data_source_file c9ra10447j2.cif
_cod_data_source_block cmpd_17A
_cod_depositor_comments
;
The following automatic conversions were performed:

data item '_chemical_melting_point' value '461-463' was changed to
'462.0(10)' -- the average value was taken and precision was
estimated.

Automatic conversion script
Id: cif_fix_values 7556 2019-12-06 15:28:31Z antanas 

 Adding full bibliography for 7240048--7240049.cif.
;
_cod_database_code 7240048
_shelx_shelxl_version_number 2018/3
_shelx_space_group_comment
;
The symmetry employed for this shelxl refinement is uniquely defined
by the following loop, which should always be used as a source of
symmetry information in preference to the above space-group names.
They are only intended as comments.
;
_shelx_estimated_absorpt_t_max 0.994
_shelx_estimated_absorpt_t_min 0.952
_olex2_refinement_description
;
1. Fixed Uiso
 At 1.2 times of:
  All C(H) groups, All C(H,H) groups
2.a Ternary CH refined with riding coordinates:
 C6(H6)
2.b Secondary CH2 refined with riding coordinates:
 C7(H7A,H7B), C8(H8A,H8B), C9(H9A,H9B), C10(H10A,H10B)
2.c Aromatic/amide H refined with riding coordinates:
 C2(H2), C3(H3), C4(H4), C15(H15), C16(H16), C18(H18), C19(H19)
;
_olex2_submission_special_instructions 'No special instructions were received'

loop_
_space_group_symop_operation_xyz
'x, y, z'
'-x, y, -z+1/2'
'x+1/2, y+1/2, z'
'-x+1/2, y+1/2, -z+1/2'
'-x, -y, -z'
'x, -y, z-1/2'
'-x+1/2, -y+1/2, -z'
'x+1/2, -y+1/2, z-1/2'

loop_
_atom_site_label
_atom_site_type_symbol
_atom_site_fract_x
_atom_site_fract_y
_atom_site_fract_z
_atom_site_U_iso_or_equiv
_atom_site_adp_type
_atom_site_occupancy
_atom_site_site_symmetry_order
_atom_site_calc_flag
_atom_site_refinement_flags_posn
_atom_site_refinement_flags_adp
_atom_site_refinement_flags_occupancy
_atom_site_disorder_assembly
_atom_site_disorder_group
C1 C 0.42948(13) 0.1728(4) 0.53511(13) 0.0427(7) Uani 1 1 d . . . . .
C2 C 0.36348(12) 0.1438(4) 0.51683(14) 0.0536(8) Uani 1 1 d . . . . .
H2 H 0.335783 0.099575 0.545793 0.064 Uiso 1 1 calc R . . . .
C3 C 0.34042(14) 0.1811(4) 0.45633(14) 0.0633(9) Uani 1 1 d . . . . .
H3 H 0.296096 0.160837 0.443283 0.076 Uiso 1 1 calc R . . . .
C4 C 0.37973(14) 0.2476(4) 0.41334(13) 0.0556(9) Uani 1 1 d . . . . .
H4 H 0.362206 0.271359 0.371520 0.067 Uiso 1 1 calc R . . . .
C5 C 0.44352(15) 0.2792(4) 0.43090(13) 0.0495(8) Uani 1 1 d . . . . .
C6 C 0.54536(14) 0.3026(4) 0.38484(11) 0.0539(8) Uani 1 1 d . . . . .
H6 H 0.543014 0.167571 0.376400 0.065 Uiso 1 1 calc R . . . .
C7 C 0.55944(16) 0.3994(4) 0.32513(11) 0.0705(10) Uani 1 1 d . . . . .
H7A H 0.533186 0.342526 0.289183 0.085 Uiso 1 1 calc R . . . .
H7B H 0.546317 0.529767 0.327328 0.085 Uiso 1 1 calc R . . . .
C8 C 0.62974(16) 0.3910(4) 0.31388(12) 0.0717(10) Uani 1 1 d . . . . .
H8A H 0.642748 0.261495 0.308926 0.086 Uiso 1 1 calc R . . . .
H8B H 0.636239 0.457738 0.274921 0.086 Uiso 1 1 calc R . . . .
C9 C 0.67066(15) 0.4767(4) 0.36843(12) 0.0733(10) Uani 1 1 d . . . . .
H9A H 0.657114 0.605422 0.374011 0.088 Uiso 1 1 calc R . . . .
H9B H 0.716404 0.476894 0.360214 0.088 Uiso 1 1 calc R . . . .
C10 C 0.66288(14) 0.3666(4) 0.42748(12) 0.0621(9) Uani 1 1 d . . . . .
H10A H 0.684023 0.245803 0.424088 0.074 Uiso 1 1 calc R . . . .
H10B H 0.685776 0.431716 0.463668 0.074 Uiso 1 1 calc R . . . .
C11 C 0.59458(13) 0.3349(4) 0.44041(12) 0.0463(8) Uani 1 1 d . . . . .
C12 C 0.53032(12) 0.2616(3) 0.52206(11) 0.0365(7) Uani 1 1 d . . . . .
C13 C 0.52455(12) 0.2052(3) 0.58314(11) 0.0357(7) Uani 1 1 d . . . . .
C14 C 0.57503(12) 0.1986(3) 0.63610(11) 0.0353(7) Uani 1 1 d . . . . .
C15 C 0.63695(12) 0.2629(3) 0.63270(11) 0.0458(8) Uani 1 1 d . . . . .
H15 H 0.647909 0.315672 0.594827 0.055 Uiso 1 1 calc R . . . .
C16 C 0.68303(12) 0.2514(4) 0.68368(11) 0.0493(8) Uani 1 1 d . . . . .
H16 H 0.725301 0.296886 0.681147 0.059 Uiso 1 1 calc R . . . .
C17 C 0.66690(12) 0.1734(4) 0.73794(11) 0.0397(7) Uani 1 1 d . . . . .
C18 C 0.60613(13) 0.1115(4) 0.74359(11) 0.0452(8) Uani 1 1 d . . . . .
H18 H 0.595629 0.060068 0.781829 0.054 Uiso 1 1 calc R . . . .
C19 C 0.56024(12) 0.1250(4) 0.69272(11) 0.0442(8) Uani 1 1 d . . . . .
H19 H 0.517689 0.083347 0.696329 0.053 Uiso 1 1 calc R . . . .
N1 N 0.46329(10) 0.1516(3) 0.59091(9) 0.0426(6) Uani 1 1 d . . . . .
N2 N 0.46795(10) 0.2376(3) 0.49128(9) 0.0398(6) Uani 1 1 d . . . . .
N3 N 0.58499(11) 0.3141(3) 0.49835(9) 0.0450(6) Uani 1 1 d . . . . .
N4 N 0.71635(12) 0.1601(4) 0.79163(11) 0.0541(7) Uani 1 1 d . . . . .
O1 O 0.48104(10) 0.3671(3) 0.39362(8) 0.0591(6) Uani 1 1 d . . . . .
O2 O 0.76780(10) 0.2372(3) 0.78828(8) 0.0790(8) Uani 1 1 d . . . . .
O3 O 0.70333(9) 0.0723(3) 0.83796(8) 0.0621(7) Uani 1 1 d . . . . .

loop_
_atom_site_aniso_label
_atom_site_aniso_U_11
_atom_site_aniso_U_22
_atom_site_aniso_U_33
_atom_site_aniso_U_23
_atom_site_aniso_U_13
_atom_site_aniso_U_12
C1 0.0478(19) 0.0320(19) 0.0465(19) -0.0002(15) -0.0031(17) -0.0021(15)
C2 0.048(2) 0.047(2) 0.063(2) -0.0051(18) -0.0102(17) -0.0029(17)
C3 0.054(2) 0.059(2) 0.070(2) -0.0137(19) -0.024(2) 0.0046(19)
C4 0.063(2) 0.055(2) 0.0429(19) -0.0028(16) -0.0198(18) 0.0063(19)
C5 0.068(2) 0.039(2) 0.0380(19) -0.0007(16) -0.0102(18) 0.0059(18)
C6 0.072(2) 0.045(2) 0.0422(19) -0.0022(16) -0.0060(17) 0.0023(18)
C7 0.106(3) 0.069(3) 0.0349(19) 0.0094(17) 0.003(2) 0.004(2)
C8 0.118(3) 0.054(2) 0.045(2) -0.0002(18) 0.017(2) -0.005(2)
C9 0.103(3) 0.067(3) 0.053(2) -0.0077(19) 0.026(2) -0.016(2)
C10 0.074(2) 0.069(2) 0.0452(19) -0.0001(17) 0.0129(17) -0.014(2)
C11 0.065(2) 0.0345(19) 0.0381(18) -0.0058(15) 0.0004(17) -0.0035(17)
C12 0.0409(18) 0.0331(18) 0.0336(17) -0.0051(14) -0.0053(16) -0.0026(15)
C13 0.0362(17) 0.0342(18) 0.0356(18) -0.0027(14) -0.0013(14) -0.0002(14)
C14 0.0418(17) 0.0332(18) 0.0297(16) -0.0046(13) -0.0013(14) 0.0020(14)
C15 0.0489(18) 0.056(2) 0.0327(17) -0.0003(15) 0.0035(15) -0.0058(17)
C16 0.0461(18) 0.060(2) 0.0406(18) -0.0064(17) -0.0012(15) -0.0083(16)
C17 0.0385(18) 0.051(2) 0.0261(16) -0.0056(14) -0.0109(15) 0.0052(15)
C18 0.0438(17) 0.058(2) 0.0332(17) 0.0053(15) 0.0022(15) 0.0081(16)
C19 0.0396(17) 0.054(2) 0.0384(17) 0.0052(15) -0.0004(15) -0.0013(15)
N1 0.0434(15) 0.0425(16) 0.0397(15) 0.0011(12) -0.0059(12) -0.0016(13)
N2 0.0516(15) 0.0314(15) 0.0334(14) -0.0051(11) -0.0095(13) 0.0016(12)
N3 0.0533(15) 0.0474(17) 0.0336(14) -0.0055(12) 0.0012(12) -0.0032(13)
N4 0.0517(17) 0.067(2) 0.0410(16) -0.0110(15) -0.0066(15) 0.0124(16)
O1 0.0768(16) 0.0578(15) 0.0399(12) 0.0098(11) -0.0070(12) 0.0041(13)
O2 0.0468(13) 0.132(2) 0.0536(14) -0.0049(13) -0.0148(12) -0.0142(14)
O3 0.0704(15) 0.0780(17) 0.0352(12) 0.0017(11) -0.0072(11) 0.0156(13)

loop_
_atom_type_symbol
_atom_type_description
_atom_type_scat_dispersion_real
_atom_type_scat_dispersion_imag
_atom_type_scat_source
C C 0.0033 0.0016 'International Tables Vol C Tables 4.2.6.8 and 6.1.1.4'
H H 0.0000 0.0000 'International Tables Vol C Tables 4.2.6.8 and 6.1.1.4'
N N 0.0061 0.0033 'International Tables Vol C Tables 4.2.6.8 and 6.1.1.4'
O O 0.0106 0.0060 'International Tables Vol C Tables 4.2.6.8 and 6.1.1.4'

loop_
_geom_angle_atom_site_label_1
_geom_angle_atom_site_label_2
_geom_angle_atom_site_label_3
_geom_angle
_geom_angle_site_symmetry_1
_geom_angle_site_symmetry_3
_geom_angle_publ_flag
N1 C1 C2 130.0(3) . . ?
N1 C1 N2 111.2(2) . . ?
N2 C1 C2 118.8(3) . . ?
C1 C2 H2 120.9 . . ?
C3 C2 C1 118.2(3) . . ?
C3 C2 H2 120.9 . . ?
C2 C3 H3 119.0 . . ?
C2 C3 C4 122.0(3) . . ?
C4 C3 H3 119.0 . . ?
C3 C4 H4 119.9 . . ?
C5 C4 C3 120.2(3) . . ?
C5 C4 H4 119.9 . . ?
C4 C5 N2 118.5(3) . . ?
O1 C5 C4 122.0(3) . . ?
O1 C5 N2 119.1(3) . . ?
C7 C6 H6 108.2 . . ?
C11 C6 H6 108.2 . . ?
C11 C6 C7 114.8(3) . . ?
O1 C6 H6 108.2 . . ?
O1 C6 C7 103.0(2) . . ?
O1 C6 C11 114.1(2) . . ?
C6 C7 H7A 108.9 . . ?
C6 C7 H7B 108.9 . . ?
H7A C7 H7B 107.8 . . ?
C8 C7 C6 113.2(2) . . ?
C8 C7 H7A 108.9 . . ?
C8 C7 H7B 108.9 . . ?
C7 C8 H8A 109.7 . . ?
C7 C8 H8B 109.7 . . ?
H8A C8 H8B 108.2 . . ?
C9 C8 C7 109.7(2) . . ?
C9 C8 H8A 109.7 . . ?
C9 C8 H8B 109.7 . . ?
C8 C9 H9A 109.8 . . ?
C8 C9 H9B 109.8 . . ?
C8 C9 C10 109.2(3) . . ?
H9A C9 H9B 108.3 . . ?
C10 C9 H9A 109.8 . . ?
C10 C9 H9B 109.8 . . ?
C9 C10 H10A 108.5 . . ?
C9 C10 H10B 108.5 . . ?
H10A C10 H10B 107.5 . . ?
C11 C10 C9 115.0(3) . . ?
C11 C10 H10A 108.5 . . ?
C11 C10 H10B 108.5 . . ?
C10 C11 C6 117.3(2) . . ?
N3 C11 C6 125.7(3) . . ?
N3 C11 C10 116.4(2) . . ?
C13 C12 N2 103.8(2) . . ?
N3 C12 C13 126.8(2) . . ?
N3 C12 N2 129.3(2) . . ?
C12 C13 C14 127.9(2) . . ?
N1 C13 C12 112.1(2) . . ?
N1 C13 C14 120.1(2) . . ?
C15 C14 C13 123.1(2) . . ?
C15 C14 C19 118.1(2) . . ?
C19 C14 C13 118.8(2) . . ?
C14 C15 H15 119.6 . . ?
C16 C15 C14 120.9(2) . . ?
C16 C15 H15 119.6 . . ?
C15 C16 H16 120.4 . . ?
C17 C16 C15 119.1(2) . . ?
C17 C16 H16 120.4 . . ?
C16 C17 N4 118.7(2) . . ?
C18 C17 C16 121.8(2) . . ?
C18 C17 N4 119.4(2) . . ?
C17 C18 H18 120.6 . . ?
C17 C18 C19 118.7(2) . . ?
C19 C18 H18 120.6 . . ?
C14 C19 H19 119.3 . . ?
C18 C19 C14 121.3(2) . . ?
C18 C19 H19 119.3 . . ?
C1 N1 C13 105.7(2) . . ?
C1 N2 C12 107.3(2) . . ?
C5 N2 C1 122.2(2) . . ?
C5 N2 C12 130.4(2) . . ?
C11 N3 C12 128.3(2) . . ?
O2 N4 C17 118.2(2) . . ?
O2 N4 O3 123.7(3) . . ?
O3 N4 C17 118.1(3) . . ?
C5 O1 C6 122.0(2) . . ?

loop_
_geom_bond_atom_site_label_1
_geom_bond_atom_site_label_2
_geom_bond_distance
_geom_bond_site_symmetry_2
_geom_bond_publ_flag
C1 C2 1.409(3) . ?
C1 N1 1.335(3) . ?
C1 N2 1.385(3) . ?
C2 H2 0.9500 . ?
C2 C3 1.366(3) . ?
C3 H3 0.9500 . ?
C3 C4 1.387(4) . ?
C4 H4 0.9500 . ?
C4 C5 1.365(3) . ?
C5 N2 1.377(3) . ?
C5 O1 1.342(3) . ?
C6 H6 1.0000 . ?
C6 C7 1.520(3) . ?
C6 C11 1.510(3) . ?
C6 O1 1.454(3) . ?
C7 H7A 0.9900 . ?
C7 H7B 0.9900 . ?
C7 C8 1.515(3) . ?
C8 H8A 0.9900 . ?
C8 H8B 0.9900 . ?
C8 C9 1.511(3) . ?
C9 H9A 0.9900 . ?
C9 H9B 0.9900 . ?
C9 C10 1.525(3) . ?
C10 H10A 0.9900 . ?
C10 H10B 0.9900 . ?
C10 C11 1.500(4) . ?
C11 N3 1.291(3) . ?
C12 C13 1.393(3) . ?
C12 N2 1.408(3) . ?
C12 N3 1.354(3) . ?
C13 C14 1.468(3) . ?
C13 N1 1.365(3) . ?
C14 C15 1.385(3) . ?
C14 C19 1.394(3) . ?
C15 H15 0.9500 . ?
C15 C16 1.382(3) . ?
C16 H16 0.9500 . ?
C16 C17 1.371(3) . ?
C17 C18 1.364(3) . ?
C17 N4 1.468(3) . ?
C18 H18 0.9500 . ?
C18 C19 1.379(3) . ?
C19 H19 0.9500 . ?
N4 O2 1.221(3) . ?
N4 O3 1.238(3) . ?

loop_
_geom_torsion_atom_site_label_1
_geom_torsion_atom_site_label_2
_geom_torsion_atom_site_label_3
_geom_torsion_atom_site_label_4
_geom_torsion
_geom_torsion_site_symmetry_1
_geom_torsion_site_symmetry_2
_geom_torsion_site_symmetry_3
_geom_torsion_site_symmetry_4
_geom_torsion_publ_flag
C1 C2 C3 C4 -0.7(4) . . . . ?
C2 C1 N1 C13 -177.7(3) . . . . ?
C2 C1 N2 C5 1.7(4) . . . . ?
C2 C1 N2 C12 177.5(2) . . . . ?
C2 C3 C4 C5 -0.4(5) . . . . ?
C3 C4 C5 N2 2.2(4) . . . . ?
C3 C4 C5 O1 -170.4(3) . . . . ?
C4 C5 N2 C1 -2.8(4) . . . . ?
C4 C5 N2 C12 -177.5(3) . . . . ?
C4 C5 O1 C6 -136.0(3) . . . . ?
C6 C7 C8 C9 -58.4(3) . . . . ?
C6 C11 N3 C12 -0.5(4) . . . . ?
C7 C6 C11 C10 -30.8(4) . . . . ?
C7 C6 C11 N3 158.9(3) . . . . ?
C7 C6 O1 C5 161.7(2) . . . . ?
C7 C8 C9 C10 62.3(3) . . . . ?
C8 C9 C10 C11 -51.8(3) . . . . ?
C9 C10 C11 C6 36.5(4) . . . . ?
C9 C10 C11 N3 -152.2(2) . . . . ?
C10 C11 N3 C12 -171.0(3) . . . . ?
C11 C6 C7 C8 41.7(3) . . . . ?
C11 C6 O1 C5 -73.3(3) . . . . ?
C12 C13 C14 C15 4.8(4) . . . . ?
C12 C13 C14 C19 -175.5(3) . . . . ?
C12 C13 N1 C1 0.1(3) . . . . ?
C13 C12 N2 C1 1.0(3) . . . . ?
C13 C12 N2 C5 176.3(2) . . . . ?
C13 C12 N3 C11 166.2(3) . . . . ?
C13 C14 C15 C16 -179.1(2) . . . . ?
C13 C14 C19 C18 178.5(2) . . . . ?
C14 C13 N1 C1 -179.8(2) . . . . ?
C14 C15 C16 C17 0.6(4) . . . . ?
C15 C14 C19 C18 -1.8(4) . . . . ?
C15 C16 C17 C18 -1.9(4) . . . . ?
C15 C16 C17 N4 179.4(2) . . . . ?
C16 C17 C18 C19 1.3(4) . . . . ?
C16 C17 N4 O2 8.0(4) . . . . ?
C16 C17 N4 O3 -172.5(2) . . . . ?
C17 C18 C19 C14 0.6(4) . . . . ?
C18 C17 N4 O2 -170.7(3) . . . . ?
C18 C17 N4 O3 8.8(4) . . . . ?
C19 C14 C15 C16 1.1(4) . . . . ?
N1 C1 C2 C3 178.2(3) . . . . ?
N1 C1 N2 C5 -176.7(2) . . . . ?
N1 C1 N2 C12 -1.0(3) . . . . ?
N1 C13 C14 C15 -175.3(3) . . . . ?
N1 C13 C14 C19 4.4(4) . . . . ?
N2 C1 C2 C3 0.1(4) . . . . ?
N2 C1 N1 C13 0.5(3) . . . . ?
N2 C5 O1 C6 51.5(3) . . . . ?
N2 C12 C13 C14 179.2(2) . . . . ?
N2 C12 C13 N1 -0.7(3) . . . . ?
N2 C12 N3 C11 -8.6(5) . . . . ?
N3 C12 C13 C14 3.4(4) . . . . ?
N3 C12 C13 N1 -176.5(2) . . . . ?
N3 C12 N2 C1 176.7(3) . . . . ?
N3 C12 N2 C5 -8.0(4) . . . . ?
N4 C17 C18 C19 180.0(2) . . . . ?
O1 C5 N2 C1 170.0(2) . . . . ?
O1 C5 N2 C12 -4.7(4) . . . . ?
O1 C6 C7 C8 166.3(2) . . . . ?
O1 C6 C11 C10 -149.3(2) . . . . ?
O1 C6 C11 N3 40.4(4) . . . . ?
